data_2203488
loop_
_publ_author_name
'Zou, Wuxin'
'Yu, Haitao'
'Meng, Jiben'

_publ_section_title
;
 4-(<i>N,N</i>-Di-4-tolylamino)benzaldehyde
 (3-pyridylcarbonyl)hydrazone monohydrate
;
_journal_issue 4
_journal_name_full 'Acta Crystallographica Section E'
_journal_page_first o671
_journal_page_last o673
_journal_paper_doi 10.1107/S1600536804006464
_journal_volume 60
_journal_year 2004
_chemical_formula_iupac 'C27 H24 N4 O, H2 O'
_chemical_formula_moiety 'C27 H24 N4 O, H2 O'
_chemical_formula_sum 'C27 H26 N4 O2'
_chemical_formula_weight 438.52
_chemical_name_systematic
;
4-(N,N-Di-4-tolylamino)benzaldehyde (3-pyridylcarbonyl)hydrazone monohydrate
;
_space_group_IT_number 14
_symmetry_cell_setting monoclinic
_symmetry_space_group_name_Hall '-P 2ybc'
_symmetry_space_group_name_H-M 'P 1 21/c 1'
_atom_sites_solution_hydrogens geom
_atom_sites_solution_primary direct
_atom_sites_solution_secondary difmap
_audit_creation_method SHELXL-97
_cell_angle_alpha 90.00
_cell_angle_beta 106.951(5)
_cell_angle_gamma 90.00
_cell_formula_units_Z 4
_cell_length_a 11.425(3)
_cell_length_b 12.404(4)
_cell_length_c 17.374(5)
_cell_measurement_reflns_used 998
_cell_measurement_temperature 293(2)
_cell_measurement_theta_max 23.96
_cell_measurement_theta_min 2.48
_cell_volume 2355.2(12)
_computing_cell_refinement 'SAINT (Bruker, 1998)'
_computing_data_collection 'SMART (Bruker, 1998)'
_computing_data_reduction SAINT
_computing_molecular_graphics 'SHELXTL (Sheldrick, 1998)'
_computing_publication_material SHELXL97
_computing_structure_refinement 'SHELXL97 (Sheldrick, 1998)'
_computing_structure_solution 'SHELXS97 (Sheldrick, 1990)'
_diffrn_ambient_temperature 293(2)
_diffrn_measured_fraction_theta_full 0.996
_diffrn_measured_fraction_theta_max 0.996
_diffrn_measurement_device_type 'Bruker SMART CCD area-detector'
_diffrn_measurement_method '\f and \w'
_diffrn_radiation_monochromator graphite
_diffrn_radiation_source 'fine-focus sealed tube'
_diffrn_radiation_type MoK\a
_diffrn_radiation_wavelength 0.71073
_diffrn_reflns_av_R_equivalents 0.0367
_diffrn_reflns_av_sigmaI/netI 0.0465
_diffrn_reflns_limit_h_max 9
_diffrn_reflns_limit_h_min -14
_diffrn_reflns_limit_k_max 15
_diffrn_reflns_limit_k_min -15
_diffrn_reflns_limit_l_max 21
_diffrn_reflns_limit_l_min -21
_diffrn_reflns_number 13225
_diffrn_reflns_theta_full 26.41
_diffrn_reflns_theta_max 26.41
_diffrn_reflns_theta_min 1.86
_diffrn_standards_number 0
_exptl_absorpt_coefficient_mu 0.080
_exptl_absorpt_correction_T_max 0.984
_exptl_absorpt_correction_T_min 0.978
_exptl_absorpt_correction_type multi-scan
_exptl_absorpt_process_details '(SADABS; Sheldrick, 1996)'
_exptl_crystal_colour green-yellow
_exptl_crystal_density_diffrn 1.237
_exptl_crystal_density_meas ?
_exptl_crystal_description prism
_exptl_crystal_F_000 928
_exptl_crystal_size_max 0.42
_exptl_crystal_size_mid 0.22
_exptl_crystal_size_min 0.20
_refine_diff_density_max 0.316
_refine_diff_density_min -0.222
_refine_ls_extinction_method none
_refine_ls_goodness_of_fit_ref 1.013
_refine_ls_hydrogen_treatment constr
_refine_ls_matrix_type full
_refine_ls_number_parameters 300
_refine_ls_number_reflns 4823
_refine_ls_number_restraints 0
_refine_ls_restrained_S_all 1.013
_refine_ls_R_factor_all 0.0903
_refine_ls_R_factor_gt 0.0500
_refine_ls_shift/su_max 0.002
_refine_ls_shift/su_mean 0.000
_refine_ls_structure_factor_coef Fsqd
_refine_ls_weighting_details 'calc w = 1/[\s^2^(Fo^2^)+(0.0635P)^2^+0.4561P] where P = (Fo^2^+2Fc^2^)/3'
_refine_ls_weighting_scheme calc
_refine_ls_wR_factor_gt 0.1177
_refine_ls_wR_factor_ref 0.1381
_reflns_number_gt 3093
_reflns_number_total 4823
_reflns_threshold_expression I>2\s(I)
_cod_data_source_file om6222.cif
_cod_data_source_block I
_cod_depositor_comments
;
The following automatic conversions were performed:
'_symmetry_cell_setting' value 'Monoclinic' changed to 'monoclinic'
according to '/home/saulius/struct/CIF-dictionaries/cif_core.dic'
dictionary named 'cif_core.dic' version 2.4.1 from 2010-06-29.

Automatic conversion script
Id: cif_fix_enum 1527 2010-12-29 10:47:43Z saulius 

The following automatic conversions were performed:

'_symmetry_cell_setting' value 'Monoclinic' changed to 'monoclinic'
according to /home/saulius/struct/CIF-dictionaries/cif_core.dic
dictionary named 'cif_core.dic' version 2.4.1 from 2010-06-29.

Automatic conversion script
Id: cif_fix_values 1715 2011-07-08 13:25:40Z adriana 

The following automatic conversions were performed:

'_exptl_crystal_density_meas' value 'none' was changed to '?' - the
value is perceived as not measured.

Automatic conversion script
Id: cif_fix_values 3008 2015-01-20 13:52:24Z robertas 
;
_cod_original_cell_volume 2355.3(12)
_cod_original_sg_symbol_Hall -P2ybc
_cod_original_sg_symbol_H-M 'P 21/c'
_cod_database_code 2203488
_cod_database_fobs_code 2203488

loop_
_symmetry_equiv_pos_as_xyz
'x, y, z'
'-x, y+1/2, -z+1/2'
'-x, -y, -z'
'x, -y-1/2, z-1/2'

loop_
_atom_site_label
_atom_site_fract_x
_atom_site_fract_y
_atom_site_fract_z
_atom_site_U_iso_or_equiv
_atom_site_adp_type
_atom_site_calc_flag
_atom_site_refinement_flags
_atom_site_occupancy
_atom_site_type_symbol
N1 0.6285(2) 0.6144(2) -0.00995(12) 0.0761(6) Uani d . 1 N
N2 0.52986(14) 0.54021(13) 0.23010(9) 0.0461(4) Uani d . 1 N
H2 0.5386 0.4736 0.2191 0.055 Uiso calc R 1 H
N3 0.48156(14) 0.56772(13) 0.29193(9) 0.0448(4) Uani d . 1 N
N4 0.19990(15) 0.54972(13) 0.56390(10) 0.0469(4) Uani d . 1 N
O1 0.55038(14) 0.71553(11) 0.19883(9) 0.0608(4) Uani d . 1 O
H2A 0.4301 0.3488 0.1414 0.091 Uiso d R 1 H
H2B 0.4903 0.2704 0.1962 0.091 Uiso d R 1 H
C1 0.5887(2) 0.63883(19) 0.05217(13) 0.0595(6) Uani d . 1 C
H1 0.5389 0.6992 0.0476 0.071 Uiso calc R 1 H
C2 0.61545(18) 0.58157(16) 0.12313(11) 0.0458(5) Uani d . 1 C
C3 0.6906(2) 0.4928(2) 0.12981(14) 0.0648(6) Uani d . 1 C
H3 0.7126 0.4524 0.1769 0.078 Uiso calc R 1 H
C4 0.7323(3) 0.4650(2) 0.06610(17) 0.0818(8) Uani d . 1 C
H4 0.7822 0.4050 0.0690 0.098 Uiso calc R 1 H
C5 0.6995(3) 0.5269(3) -0.00150(17) 0.0860(8) Uani d . 1 C
H5 0.7282 0.5072 -0.0444 0.103 Uiso calc R 1 H
C6 0.56275(18) 0.61895(16) 0.18759(11) 0.0447(5) Uani d . 1 C
C7 0.43578(17) 0.48951(16) 0.32144(11) 0.0453(5) Uani d . 1 C
H7 0.4394 0.4202 0.3018 0.054 Uiso calc R 1 H
C8 0.37829(17) 0.50592(16) 0.38476(11) 0.0428(5) Uani d . 1 C
C9 0.31400(18) 0.42206(16) 0.40672(12) 0.0455(5) Uani d . 1 C
H9 0.3105 0.3557 0.3812 0.055 Uiso calc R 1 H
C10 0.25516(17) 0.43410(16) 0.46515(12) 0.0450(5) Uani d . 1 C
H10 0.2122 0.3765 0.4779 0.054 Uiso calc R 1 H
C11 0.25974(16) 0.53213(15) 0.50524(11) 0.0410(4) Uani d . 1 C
C12 0.32548(19) 0.61639(17) 0.48372(12) 0.0508(5) Uani d . 1 C
H12 0.3306 0.6824 0.5099 0.061 Uiso calc R 1 H
C13 0.38248(19) 0.60386(17) 0.42491(12) 0.0517(5) Uani d . 1 C
H13 0.4246 0.6617 0.4116 0.062 Uiso calc R 1 H
C14 0.17737(17) 0.65909(15) 0.58368(11) 0.0416(4) Uani d . 1 C
C15 0.0855(2) 0.71895(17) 0.53250(12) 0.0545(5) Uani d . 1 C
H15 0.0387 0.6897 0.4840 0.065 Uiso calc R 1 H
C16 0.0632(2) 0.82239(19) 0.55358(14) 0.0630(6) Uani d . 1 C
H16 0.0006 0.8621 0.5190 0.076 Uiso calc R 1 H
C17 0.1317(2) 0.86850(17) 0.62479(14) 0.0570(6) Uani d . 1 C
C18 0.2232(2) 0.80729(19) 0.67450(14) 0.0599(6) Uani d . 1 C
H18 0.2707 0.8365 0.7228 0.072 Uiso calc R 1 H
C19 0.24604(18) 0.70380(17) 0.65447(13) 0.0521(5) Uani d . 1 C
H19 0.3084 0.6640 0.6892 0.063 Uiso calc R 1 H
C20 0.1051(3) 0.9814(2) 0.64862(18) 0.0932(10) Uani d . 1 C
H20A 0.0921 1.0286 0.6031 0.140 Uiso calc R 1 H
H20B 0.1734 1.0069 0.6914 0.140 Uiso calc R 1 H
H20C 0.0332 0.9803 0.6665 0.140 Uiso calc R 1 H
C21 0.15786(17) 0.46710(15) 0.60601(11) 0.0406(4) Uani d . 1 C
C22 0.05155(18) 0.48316(16) 0.62805(12) 0.0477(5) Uani d . 1 C
H22 0.0076 0.5468 0.6137 0.057 Uiso calc R 1 H
C23 0.01083(19) 0.40604(18) 0.67082(12) 0.0535(5) Uani d . 1 C
H23 -0.0607 0.4187 0.6847 0.064 Uiso calc R 1 H
C24 0.0727(2) 0.31014(17) 0.69393(12) 0.0520(5) Uani d . 1 C
C25 0.17798(19) 0.29433(17) 0.67122(12) 0.0517(5) Uani d . 1 C
H25 0.2210 0.2301 0.6850 0.062 Uiso calc R 1 H
C26 0.22097(17) 0.37114(16) 0.62879(12) 0.0474(5) Uani d . 1 C
H26 0.2928 0.3585 0.6153 0.057 Uiso calc R 1 H
C27 0.0287(3) 0.2261(2) 0.74227(18) 0.0862(9) Uani d . 1 C
H27A 0.0268 0.2567 0.7926 0.129 Uiso calc R 1 H
H27B 0.0835 0.1656 0.7521 0.129 Uiso calc R 1 H
H27C -0.0520 0.2027 0.7127 0.129 Uiso calc R 1 H
O2 0.49979(17) 0.32773(12) 0.17148(9) 0.0719(5) Uani d . 1 O

loop_
_atom_site_aniso_label
_atom_site_aniso_U_11
_atom_site_aniso_U_22
_atom_site_aniso_U_33
_atom_site_aniso_U_12
_atom_site_aniso_U_13
_atom_site_aniso_U_23
N1 0.0966(16) 0.0892(17) 0.0511(11) -0.0023(13) 0.0354(11) 0.0032(11)
N2 0.0609(10) 0.0393(9) 0.0456(9) 0.0040(8) 0.0275(8) -0.0021(7)
N3 0.0532(10) 0.0437(10) 0.0430(9) 0.0041(7) 0.0224(8) -0.0016(7)
N4 0.0573(10) 0.0365(9) 0.0570(10) 0.0013(7) 0.0327(8) -0.0024(7)
O1 0.0849(11) 0.0413(9) 0.0651(9) 0.0014(7) 0.0360(8) -0.0012(7)
C1 0.0699(15) 0.0610(15) 0.0495(12) -0.0028(11) 0.0203(11) 0.0030(10)
C2 0.0485(11) 0.0465(12) 0.0449(11) -0.0054(9) 0.0175(9) -0.0012(9)
C3 0.0701(15) 0.0687(16) 0.0653(14) 0.0125(12) 0.0349(12) 0.0098(12)
C4 0.0888(19) 0.085(2) 0.0904(19) 0.0213(15) 0.0557(16) 0.0025(16)
C5 0.101(2) 0.107(2) 0.0695(17) -0.0024(18) 0.0565(16) -0.0085(16)
C6 0.0505(11) 0.0408(12) 0.0447(11) -0.0003(9) 0.0168(9) 0.0001(9)
C7 0.0524(12) 0.0409(11) 0.0465(11) 0.0049(9) 0.0205(9) 0.0002(9)
C8 0.0465(11) 0.0427(11) 0.0430(10) 0.0042(9) 0.0187(9) 0.0010(8)
C9 0.0515(11) 0.0383(11) 0.0513(11) 0.0044(9) 0.0220(9) -0.0023(9)
C10 0.0483(11) 0.0379(11) 0.0533(11) -0.0008(8) 0.0218(9) 0.0020(9)
C11 0.0409(10) 0.0399(11) 0.0463(11) 0.0024(8) 0.0189(9) 0.0011(8)
C12 0.0629(13) 0.0412(12) 0.0568(12) -0.0062(9) 0.0310(11) -0.0088(9)
C13 0.0619(13) 0.0435(12) 0.0592(12) -0.0085(10) 0.0324(11) -0.0017(10)
C14 0.0450(11) 0.0415(11) 0.0450(11) -0.0005(8) 0.0234(9) -0.0018(8)
C15 0.0656(14) 0.0520(13) 0.0440(11) 0.0053(11) 0.0132(10) -0.0024(9)
C16 0.0798(16) 0.0537(14) 0.0590(14) 0.0214(12) 0.0255(12) 0.0111(11)
C17 0.0843(16) 0.0406(12) 0.0616(14) 0.0001(11) 0.0455(13) -0.0003(10)
C18 0.0661(14) 0.0582(14) 0.0589(13) -0.0167(12) 0.0235(11) -0.0177(11)
C19 0.0456(11) 0.0536(13) 0.0552(12) 0.0001(9) 0.0116(10) -0.0023(10)
C20 0.155(3) 0.0478(15) 0.100(2) 0.0112(16) 0.073(2) -0.0044(14)
C21 0.0435(10) 0.0394(11) 0.0415(10) -0.0034(8) 0.0165(8) -0.0033(8)
C22 0.0507(12) 0.0436(11) 0.0543(12) 0.0033(9) 0.0242(10) -0.0031(9)
C23 0.0567(13) 0.0558(13) 0.0606(13) -0.0025(10) 0.0369(11) -0.0071(11)
C24 0.0682(14) 0.0478(12) 0.0492(11) -0.0063(10) 0.0314(11) -0.0035(9)
C25 0.0588(13) 0.0443(12) 0.0539(12) 0.0041(10) 0.0193(10) 0.0046(9)
C26 0.0416(11) 0.0514(12) 0.0534(12) 0.0046(9) 0.0203(9) 0.0021(9)
C27 0.120(2) 0.0624(17) 0.102(2) 0.0002(15) 0.0743(19) 0.0110(14)
O2 0.1127(13) 0.0446(9) 0.0583(9) -0.0071(9) 0.0248(9) 0.0048(7)

loop_
_atom_type_symbol
_atom_type_description
_atom_type_scat_dispersion_real
_atom_type_scat_dispersion_imag
_atom_type_scat_source
C C 0.0033 0.0016 'International Tables Vol C Tables 4.2.6.8 and 6.1.1.4'
H H 0.0000 0.0000 'International Tables Vol C Tables 4.2.6.8 and 6.1.1.4'
N N 0.0061 0.0033 'International Tables Vol C Tables 4.2.6.8 and 6.1.1.4'
O O 0.0106 0.0060 'International Tables Vol C Tables 4.2.6.8 and 6.1.1.4'

loop_
_geom_angle_atom_site_label_1
_geom_angle_atom_site_label_2
_geom_angle_atom_site_label_3
_geom_angle
_geom_angle_publ_flag
C1 N1 C5 116.0(2) ?
C6 N2 N3 119.07(16) yes
C6 N2 H2 120.5 ?
N3 N2 H2 120.5 ?
C7 N3 N2 115.21(16) yes
C11 N4 C21 124.90(15) yes
C11 N4 C14 118.64(15) yes
C21 N4 C14 116.45(15) yes
N1 C1 C2 125.0(2) ?
N1 C1 H1 117.5 ?
C2 C1 H1 117.5 ?
C1 C2 C3 117.2(2) ?
C1 C2 C6 118.62(19) ?
C3 C2 C6 124.21(18) ?
C4 C3 C2 119.2(2) ?
C4 C3 H3 120.4 ?
C2 C3 H3 120.4 ?
C5 C4 C3 118.8(3) ?
C5 C4 H4 120.6 ?
C3 C4 H4 120.6 ?
N1 C5 C4 123.9(2) ?
N1 C5 H5 118.0 ?
C4 C5 H5 118.0 ?
O1 C6 N2 123.94(18) yes
O1 C6 C2 120.85(18) yes
N2 C6 C2 115.21(17) yes
N3 C7 C8 121.76(18) yes
N3 C7 H7 119.1 ?
C8 C7 H7 119.1 ?
C9 C8 C13 117.29(17) ?
C9 C8 C7 119.71(18) ?
C13 C8 C7 122.99(18) ?
C10 C9 C8 122.08(18) ?
C10 C9 H9 119.0 ?
C8 C9 H9 119.0 ?
C9 C10 C11 120.44(18) ?
C9 C10 H10 119.8 ?
C11 C10 H10 119.8 ?
C10 C11 C12 117.55(17) ?
C10 C11 N4 122.98(17) ?
C12 C11 N4 119.46(17) ?
C13 C12 C11 121.51(18) ?
C13 C12 H12 119.2 ?
C11 C12 H12 119.2 ?
C12 C13 C8 121.13(19) ?
C12 C13 H13 119.4 ?
C8 C13 H13 119.4 ?
C19 C14 C15 119.39(19) ?
C19 C14 N4 120.02(18) ?
C15 C14 N4 120.58(17) ?
C16 C15 C14 119.7(2) ?
C16 C15 H15 120.2 ?
C14 C15 H15 120.2 ?
C15 C16 C17 121.6(2) ?
C15 C16 H16 119.2 ?
C17 C16 H16 119.2 ?
C18 C17 C16 117.6(2) ?
C18 C17 C20 121.0(2) ?
C16 C17 C20 121.4(2) ?
C17 C18 C19 121.5(2) ?
C17 C18 H18 119.2 ?
C19 C18 H18 119.2 ?
C14 C19 C18 120.3(2) ?
C14 C19 H19 119.9 ?
C18 C19 H19 119.9 ?
C17 C20 H20A 109.5 ?
C17 C20 H20B 109.5 ?
H20A C20 H20B 109.5 ?
C17 C20 H20C 109.5 ?
H20A C20 H20C 109.5 ?
H20B C20 H20C 109.5 ?
C26 C21 C22 117.85(18) ?
C26 C21 N4 122.65(17) ?
C22 C21 N4 119.47(17) ?
C23 C22 C21 120.69(19) ?
C23 C22 H22 119.7 ?
C21 C22 H22 119.7 ?
C22 C23 C24 122.09(19) ?
C22 C23 H23 119.0 ?
C24 C23 H23 119.0 ?
C23 C24 C25 116.91(19) ?
C23 C24 C27 121.9(2) ?
C25 C24 C27 121.1(2) ?
C26 C25 C24 121.91(19) ?
C26 C25 H25 119.0 ?
C24 C25 H25 119.0 ?
C25 C26 C21 120.55(18) ?
C25 C26 H26 119.7 ?
C21 C26 H26 119.7 ?
C24 C27 H27A 109.5 ?
C24 C27 H27B 109.5 ?
H27A C27 H27B 109.5 ?
C24 C27 H27C 109.5 ?
H27A C27 H27C 109.5 ?
H27B C27 H27C 109.5 ?
H2A O2 H2B 109.3 yes

loop_
_geom_bond_atom_site_label_1
_geom_bond_atom_site_label_2
_geom_bond_distance
_geom_bond_publ_flag
N1 C1 1.323(3) yes
N1 C5 1.337(4) yes
N2 C6 1.343(2) yes
N2 N3 1.386(2) yes
N2 H2 0.8600 ?
N3 C7 1.278(2) yes
N4 C11 1.400(2) yes
N4 C21 1.422(2) yes
N4 C14 1.441(2) yes
O1 C6 1.229(2) yes
C1 C2 1.378(3) ?
C1 H1 0.9300 ?
C2 C3 1.380(3) ?
C2 C6 1.492(3) ?
C3 C4 1.371(3) ?
C3 H3 0.9300 ?
C4 C5 1.361(4) ?
C4 H4 0.9300 ?
C5 H5 0.9300 ?
C7 C8 1.451(3) yes
C7 H7 0.9300 ?
C8 C9 1.389(3) ?
C8 C13 1.395(3) ?
C9 C10 1.379(3) ?
C9 H9 0.9300 ?
C10 C11 1.395(3) ?
C10 H10 0.9300 ?
C11 C12 1.400(3) ?
C12 C13 1.371(3) ?
C12 H12 0.9300 ?
C13 H13 0.9300 ?
C14 C19 1.369(3) ?
C14 C15 1.378(3) ?
C15 C16 1.378(3) ?
C15 H15 0.9300 ?
C16 C17 1.380(3) ?
C16 H16 0.9300 ?
C17 C18 1.374(3) ?
C17 C20 1.516(3) ?
C18 C19 1.375(3) ?
C18 H18 0.9300 ?
C19 H19 0.9300 ?
C20 H20A 0.9600 ?
C20 H20B 0.9600 ?
C20 H20C 0.9600 ?
C21 C26 1.388(3) ?
C21 C22 1.390(3) ?
C22 C23 1.373(3) ?
C22 H22 0.9300 ?
C23 C24 1.382(3) ?
C23 H23 0.9300 ?
C24 C25 1.384(3) ?
C24 C27 1.514(3) ?
C25 C26 1.380(3) ?
C25 H25 0.9300 ?
C26 H26 0.9300 ?
C27 H27A 0.9600 ?
C27 H27B 0.9600 ?
C27 H27C 0.9600 ?
O2 H2A 0.8561 yes
O2 H2B 0.8539 yes

loop_
_geom_hbond_atom_site_label_D
_geom_hbond_atom_site_label_H
_geom_hbond_atom_site_label_A
_geom_hbond_site_symmetry_A
_geom_hbond_distance_DH
_geom_hbond_distance_HA
_geom_hbond_distance_DA
_geom_hbond_angle_DHA
N2 H2 O2 . 0.86 1.99 2.810(2) 160
O2 H2A N1 3_665 0.86 2.23 2.853(3) 129
O2 H2B O1 2_645 0.85 2.12 2.845(2) 142
O2 H2B N3 2_645 0.85 2.54 3.282(2) 147

loop_
_geom_torsion_atom_site_label_1
_geom_torsion_atom_site_label_2
_geom_torsion_atom_site_label_3
_geom_torsion_atom_site_label_4
_geom_torsion
_geom_torsion_publ_flag
C6 N2 N3 C7 169.97(18) yes
C5 N1 C1 C2 0.3(4) ?
N1 C1 C2 C3 0.8(3) ?
N1 C1 C2 C6 -179.6(2) ?
C1 C2 C3 C4 -1.3(3) ?
C6 C2 C3 C4 179.1(2) ?
C2 C3 C4 C5 0.9(4) ?
C1 N1 C5 C4 -0.7(4) ?
C3 C4 C5 N1 0.2(5) ?
N3 N2 C6 O1 -1.6(3) yes
N3 N2 C6 C2 179.14(15) yes
C1 C2 C6 O1 -35.7(3) ?
C3 C2 C6 O1 143.9(2) ?
C1 C2 C6 N2 143.5(2) ?
C3 C2 C6 N2 -36.8(3) ?
N2 N3 C7 C8 -178.03(16) yes
N3 C7 C8 C9 170.50(19) ?
N3 C7 C8 C13 -8.5(3) ?
C13 C8 C9 C10 0.6(3) ?
C7 C8 C9 C10 -178.41(18) ?
C8 C9 C10 C11 -0.8(3) ?
C9 C10 C11 C12 0.1(3) ?
C9 C10 C11 N4 178.73(17) ?
C21 N4 C11 C10 18.6(3) ?
C14 N4 C11 C10 -160.90(18) ?
C21 N4 C11 C12 -162.82(18) ?
C14 N4 C11 C12 17.7(3) ?
C10 C11 C12 C13 0.6(3) ?
N4 C11 C12 C13 -178.03(19) ?
C11 C12 C13 C8 -0.7(3) ?
C9 C8 C13 C12 0.1(3) ?
C7 C8 C13 C12 179.13(19) ?
C11 N4 C14 C19 -105.6(2) ?
C21 N4 C14 C19 74.9(2) ?
C11 N4 C14 C15 75.6(2) ?
C21 N4 C14 C15 -103.9(2) ?
C19 C14 C15 C16 -0.6(3) ?
N4 C14 C15 C16 178.22(19) ?
C14 C15 C16 C17 0.6(4) ?
C15 C16 C17 C18 -0.2(3) ?
C15 C16 C17 C20 -178.6(2) ?
C16 C17 C18 C19 -0.1(3) ?
C20 C17 C18 C19 178.3(2) ?
C15 C14 C19 C18 0.3(3) ?
N4 C14 C19 C18 -178.55(19) ?
C17 C18 C19 C14 0.1(3) ?
C11 N4 C21 C26 36.1(3) ?
C14 N4 C21 C26 -144.41(19) ?
C11 N4 C21 C22 -146.10(19) ?
C14 N4 C21 C22 33.4(2) ?
C26 C21 C22 C23 -0.1(3) ?
N4 C21 C22 C23 -178.07(18) ?
C21 C22 C23 C24 0.2(3) ?
C22 C23 C24 C25 -0.7(3) ?
C22 C23 C24 C27 179.0(2) ?
C23 C24 C25 C26 1.2(3) ?
C27 C24 C25 C26 -178.5(2) ?
C24 C25 C26 C21 -1.2(3) ?
C22 C21 C26 C25 0.6(3) ?
N4 C21 C26 C25 178.50(18) ?

loop_
_cod_related_entry_id
_cod_related_entry_database
_cod_related_entry_code
1 ChemSpider 21174364
